data_9011694
loop_
_publ_author_name
'Hull, S.'
'Keen, D. A.'

_publ_section_title
;
 Pressure-induced phase transitions in AgCl, AgBr, and AgI
 Sample: P =  0.0 GPa, Phase II
;
_journal_name_full 'Physical Review B'
_journal_page_first 750
_journal_page_last 761
_journal_paper_doi 10.1103/PhysRevB.59.750
_journal_volume 59
_journal_year 1999
_chemical_formula_structural AgI
_chemical_formula_sum 'Ag I'
_chemical_name_mineral Iodargyrite
_space_group_IT_number 186
_symmetry_space_group_name_Hall 'P 6c -2c'
_symmetry_space_group_name_H-M 'P 63 m c'
_cell_angle_alpha 90
_cell_angle_beta 90
_cell_angle_gamma 120
_cell_length_a 4.599
_cell_length_b 4.599
_cell_length_c 7.524
_cell_formula_units_Z 2
_cell_volume 137.818
_database_code_amcsd 0015225
_diffrn_ambient_pressure 0
_exptl_crystal_density_diffrn 5.657
_cod_database_code 9011694

loop_
_space_group_symop_operation_xyz
x,y,z
-x,-x+y,1/2+z
x-y,x,1/2+z
-y,-x,z
-y,x-y,z
x-y,-y,1/2+z
-x,-y,1/2+z
x,x-y,z
-x+y,-x,z
y,x,1/2+z
y,-x+y,1/2+z
-x+y,y,z

loop_
_atom_site_label
_atom_site_fract_x
_atom_site_fract_y
_atom_site_fract_z
_atom_site_U_iso_or_equiv
Ag 0.00000 0.00000 0.00000 0.11272
I 0.00000 0.00000 0.33500 0.07346

loop_
_cod_related_entry_id
_cod_related_entry_database
_cod_related_entry_code
1 AMCSD 0015225
